data_4303301
loop_
_publ_author_name
'Harry Adams'
'Matthew N. Bancroft'
'Michael J. Morris'
'Andrea E. Riddiough'

_publ_contact_author_address
;
  Department of Chemistry
  University of Sheffield
  Sheffield
  S3 7HF
  UK
;
_publ_contact_author_email m.morris@sheffield.ac.uk
_publ_contact_author_fax '0114 222 9346'
_publ_contact_author_name 'Michael J. Morris*'
_publ_contact_author_phone '0114 222 9363'
_publ_section_title
;
Sequential Construction of One, Two, or Three Dithiolene Ligands from
Alkynes and Sulfur in Dinuclear Cyclopentadienyl Molybdenum Complexes
;
_journal_name_full 'Inorganic Chemistry'
_journal_page_first 9557
_journal_page_last 9566
_journal_paper_doi 10.1021/ic901243m
_journal_volume 48
_journal_year 2009
_chemical_formula_sum 'C20 H20 Mo2 O4 S6'
_chemical_formula_weight 708.60
_chemical_name_systematic
;  
 ?  
;
_space_group_IT_number 2
_symmetry_cell_setting triclinic
_symmetry_space_group_name_Hall '-P 1'
_symmetry_space_group_name_H-M 'P -1'
_atom_sites_solution_hydrogens geom
_atom_sites_solution_primary direct
_atom_sites_solution_secondary difmap
_audit_creation_method SHELXL-97
_cell_angle_alpha 96.789(2)
_cell_angle_beta 98.747(2)
_cell_angle_gamma 90.567(2)
_cell_formula_units_Z 2
_cell_length_a 10.6901(9)
_cell_length_b 10.7485(9)
_cell_length_c 11.1600(9)
_cell_measurement_reflns_used 122
_cell_measurement_temperature 293(2)
_cell_measurement_theta_max 18.19
_cell_measurement_theta_min 2.31
_cell_volume 1258.00(18)
_computing_cell_refinement 'Bruker SMART'
_computing_data_collection 'Bruker SMART'
_computing_data_reduction 'Bruker SHELXTL'
_computing_molecular_graphics 'Bruker SHELXTL'
_computing_publication_material 'Bruker SHELXTL'
_computing_structure_refinement 'SHELXL-97 (Sheldrick, 1997)'
_computing_structure_solution 'SHELXS-97 (Sheldrick, 1990)'
_diffrn_ambient_temperature 293(2)
_diffrn_detector_area_resol_mean 100
_diffrn_measured_fraction_theta_full 0.904
_diffrn_measured_fraction_theta_max 0.904
_diffrn_measurement_device_type 'CCD area detector'
_diffrn_measurement_method 'phi and omega scans'
_diffrn_radiation_monochromator graphite
_diffrn_radiation_source 'fine-focus sealed tube'
_diffrn_radiation_type MoK\a
_diffrn_radiation_wavelength 0.71073
_diffrn_reflns_av_R_equivalents 0.0568
_diffrn_reflns_av_sigmaI/netI 0.0485
_diffrn_reflns_limit_h_max 12
_diffrn_reflns_limit_h_min -13
_diffrn_reflns_limit_k_max 13
_diffrn_reflns_limit_k_min -12
_diffrn_reflns_limit_l_max 14
_diffrn_reflns_limit_l_min -10
_diffrn_reflns_number 7893
_diffrn_reflns_theta_full 28.33
_diffrn_reflns_theta_max 28.33
_diffrn_reflns_theta_min 1.91
_diffrn_standards_decay_% 0
_diffrn_standards_number 0
_exptl_absorpt_coefficient_mu 1.521
_exptl_absorpt_correction_T_max 0.7714
_exptl_absorpt_correction_T_min 0.7407
_exptl_absorpt_correction_type multi-scan
_exptl_absorpt_process_details sadabs
_exptl_crystal_colour BLACK
_exptl_crystal_density_diffrn 1.871
_exptl_crystal_density_method 'not measured'
_exptl_crystal_description BLOCK
_exptl_crystal_F_000 704
_exptl_crystal_size_max 0.21
_exptl_crystal_size_mid 0.21
_exptl_crystal_size_min 0.18
_refine_diff_density_max 1.187
_refine_diff_density_min -1.111
_refine_diff_density_rms 0.200
_refine_ls_extinction_method none
_refine_ls_goodness_of_fit_ref 1.159
_refine_ls_hydrogen_treatment constr
_refine_ls_matrix_type full
_refine_ls_number_parameters 289
_refine_ls_number_reflns 5661
_refine_ls_number_restraints 0
_refine_ls_restrained_S_all 1.159
_refine_ls_R_factor_all 0.0551
_refine_ls_R_factor_gt 0.0407
_refine_ls_shift/su_max 0.000
_refine_ls_shift/su_mean 0.000
_refine_ls_structure_factor_coef Fsqd
_refine_ls_weighting_details 'calc w=1/[\s^2^(Fo^2^)+(0.1013P)^2^+0.3541P] where P=(Fo^2^+2Fc^2^)/3'
_refine_ls_weighting_scheme calc
_refine_ls_wR_factor_gt 0.1264
_refine_ls_wR_factor_ref 0.1575
_reflns_number_gt 4806
_reflns_number_total 6267
_reflns_threshold_expression >2sigma(I)
_cod_data_source_file ic901243m_si_001_1.cif
_cod_data_source_block ims35t
_cod_depositor_comments
;
The following automatic conversions were performed:
'_symmetry_cell_setting' value 'Triclinic' changed to 'triclinic'
according to '/home/saulius/struct/CIF-dictionaries/cif_core.dic'
dictionary named 'cif_core.dic' version 2.4.1 from 2010-06-29.

Automatic conversion script
Id: cif_fix_enum 1527 2010-12-29 10:47:43Z saulius 
;
_cod_database_code 4303301

loop_
_symmetry_equiv_pos_as_xyz
'x, y, z'
'-x, -y, -z'

loop_
_atom_site_label
_atom_site_type_symbol
_atom_site_fract_x
_atom_site_fract_y
_atom_site_fract_z
_atom_site_U_iso_or_equiv
_atom_site_adp_type
_atom_site_occupancy
_atom_site_symmetry_multiplicity
_atom_site_calc_flag
_atom_site_refinement_flags
_atom_site_disorder_assembly
_atom_site_disorder_group
Mo1 Mo 0.08372(3) 0.26076(3) 0.34194(3) 0.03040(13) Uani 1 1 d . . .
Mo2 Mo 0.38859(3) 0.19085(3) 0.26433(3) 0.03256(14) Uani 1 1 d . . .
S1 S 0.10862(12) 0.48392(10) 0.36595(11) 0.0419(3) Uani 1 1 d . . .
S2 S 0.18684(10) 0.27754(10) 0.16800(9) 0.0337(2) Uani 1 1 d . . .
S3 S 0.21825(11) 0.08358(10) 0.34830(11) 0.0387(3) Uani 1 1 d . . .
S4 S 0.15351(13) 0.28412(12) 0.55698(11) 0.0459(3) Uani 1 1 d . . .
S5 S 0.46376(12) 0.39862(12) 0.28311(12) 0.0430(3) Uani 1 1 d . . .
S6 S 0.49673(12) 0.20468(12) 0.46466(11) 0.0434(3) Uani 1 1 d . . .
O1 O 0.2838(4) 0.3797(4) -0.0276(3) 0.0654(11) Uani 1 1 d . . .
O2 O 0.2396(6) 0.5834(5) 0.0141(5) 0.0936(18) Uani 1 1 d . . .
O3 O 0.2095(5) 0.7387(4) 0.2710(5) 0.094(2) Uani 1 1 d . . .
O4 O 0.0283(4) 0.6807(3) 0.1475(4) 0.0588(10) Uani 1 1 d . . .
C1 C -0.0751(5) 0.1143(5) 0.3390(5) 0.0513(12) Uani 1 1 d . . .
H1A H -0.0641 0.0334 0.3709 0.062 Uiso 1 1 calc R . .
C2 C -0.1159(5) 0.2232(6) 0.4017(6) 0.0599(15) Uani 1 1 d . . .
H2A H -0.1342 0.2323 0.4857 0.072 Uiso 1 1 calc R . .
C3 C -0.1329(5) 0.3126(6) 0.3229(7) 0.0642(17) Uani 1 1 d . . .
H3A H -0.1649 0.3966 0.3418 0.077 Uiso 1 1 calc R . .
C4 C -0.1022(4) 0.2623(5) 0.2084(5) 0.0496(12) Uani 1 1 d . . .
H4A H -0.1146 0.3029 0.1335 0.060 Uiso 1 1 calc R . .
C5 C -0.0667(5) 0.1358(5) 0.2173(5) 0.0462(11) Uani 1 1 d . . .
H5A H -0.0530 0.0729 0.1499 0.055 Uiso 1 1 calc R . .
C6 C 0.4997(10) 0.1575(7) 0.1013(7) 0.087(3) Uani 1 1 d . . .
H6A H 0.5349 0.2226 0.0606 0.104 Uiso 1 1 calc R . .
C7 C 0.3859(9) 0.0909(10) 0.0609(6) 0.101(3) Uani 1 1 d . . .
H7A H 0.3244 0.1040 -0.0107 0.121 Uiso 1 1 calc R . .
C8 C 0.3773(7) -0.0008(8) 0.1379(8) 0.084(3) Uani 1 1 d . . .
H8A H 0.3090 -0.0644 0.1282 0.101 Uiso 1 1 calc R . .
C9 C 0.4852(7) 0.0049(5) 0.2219(6) 0.0634(16) Uani 1 1 d . . .
H9A H 0.5094 -0.0561 0.2794 0.076 Uiso 1 1 calc R . .
C10 C 0.5616(6) 0.1040(7) 0.2011(6) 0.0667(17) Uani 1 1 d . . .
H10A H 0.6492 0.1229 0.2402 0.080 Uiso 1 1 calc R . .
C11 C 0.1888(5) 0.4376(4) 0.1455(4) 0.0429(10) Uani 1 1 d . . .
C12 C 0.1472(5) 0.5210(4) 0.2293(4) 0.0400(10) Uani 1 1 d . . .
C13 C 0.2380(6) 0.4765(6) 0.0372(5) 0.0548(13) Uani 1 1 d . . .
C14 C 0.3412(10) 0.4110(10) -0.1310(7) 0.108(3) Uani 1 1 d . . .
H14A H 0.3712 0.3363 -0.1720 0.162 Uiso 1 1 calc R . .
H14B H 0.4109 0.4694 -0.1023 0.162 Uiso 1 1 calc R . .
H14C H 0.2793 0.4481 -0.1867 0.162 Uiso 1 1 calc R . .
C15 C 0.1358(5) 0.6594(5) 0.2178(5) 0.0503(13) Uani 1 1 d . . .
C16 C 0.0023(7) 0.8109(5) 0.1395(6) 0.075(2) Uani 1 1 d . . .
H16A H -0.0766 0.8175 0.0869 0.112 Uiso 1 1 calc R . .
H16B H 0.0691 0.8492 0.1069 0.112 Uiso 1 1 calc R . .
H16C H -0.0030 0.8526 0.2195 0.112 Uiso 1 1 calc R . .
C18 C 0.2579(5) 0.0610(5) 0.5028(5) 0.0492(12) Uani 1 1 d . . .
H18A H 0.3006 -0.0100 0.5242 0.059 Uiso 1 1 calc R . .
C19 C 0.2270(5) 0.1454(5) 0.5880(5) 0.0503(12) Uani 1 1 d . . .
H19A H 0.2454 0.1300 0.6690 0.060 Uiso 1 1 calc R . .
C20 C 0.5811(4) 0.4207(5) 0.4081(5) 0.0484(12) Uani 1 1 d . . .
H20A H 0.6347 0.4913 0.4206 0.058 Uiso 1 1 calc R . .
C21 C 0.5949(5) 0.3350(5) 0.4877(5) 0.0474(11) Uani 1 1 d . . .
H21A H 0.6580 0.3468 0.5555 0.057 Uiso 1 1 calc R . .

loop_
_atom_site_aniso_label
_atom_site_aniso_U_11
_atom_site_aniso_U_22
_atom_site_aniso_U_33
_atom_site_aniso_U_23
_atom_site_aniso_U_13
_atom_site_aniso_U_12
Mo1 0.0280(2) 0.0227(2) 0.0400(2) 0.00321(14) 0.00392(14) 0.00195(14)
Mo2 0.0303(2) 0.0293(2) 0.0371(2) -0.00083(15) 0.00546(14) 0.00525(15)
S1 0.0503(7) 0.0239(5) 0.0493(6) 0.0004(4) 0.0038(5) 0.0029(4)
S2 0.0332(5) 0.0297(5) 0.0374(5) 0.0044(4) 0.0024(4) 0.0028(4)
S3 0.0370(6) 0.0247(5) 0.0556(7) 0.0086(4) 0.0074(5) 0.0046(4)
S4 0.0493(7) 0.0457(7) 0.0418(6) 0.0052(5) 0.0043(5) 0.0062(5)
S5 0.0379(6) 0.0394(6) 0.0515(6) 0.0059(5) 0.0066(5) -0.0045(5)
S6 0.0383(6) 0.0455(6) 0.0447(6) 0.0074(5) -0.0008(5) 0.0048(5)
O1 0.079(3) 0.076(3) 0.045(2) 0.0142(19) 0.0159(19) -0.008(2)
O2 0.135(5) 0.069(3) 0.091(4) 0.052(3) 0.032(3) 0.011(3)
O3 0.096(4) 0.038(2) 0.128(4) 0.027(2) -0.063(3) -0.022(2)
O4 0.070(3) 0.0283(17) 0.070(2) 0.0049(16) -0.015(2) 0.0081(16)
C1 0.032(2) 0.050(3) 0.072(3) 0.017(3) 0.004(2) -0.012(2)
C2 0.037(3) 0.078(4) 0.066(3) 0.000(3) 0.019(2) -0.006(3)
C3 0.024(2) 0.051(3) 0.112(5) -0.007(3) 0.006(3) 0.006(2)
C4 0.025(2) 0.051(3) 0.069(3) 0.011(2) -0.008(2) 0.0032(19)
C5 0.035(2) 0.041(2) 0.058(3) 0.000(2) -0.001(2) -0.0093(19)
C6 0.146(8) 0.060(4) 0.069(4) -0.001(3) 0.069(5) 0.028(5)
C7 0.106(7) 0.136(8) 0.047(3) -0.036(4) 0.002(4) 0.078(6)
C8 0.058(4) 0.089(5) 0.092(5) -0.053(4) 0.021(4) -0.008(4)
C9 0.084(5) 0.039(3) 0.069(4) -0.008(2) 0.027(3) 0.027(3)
C10 0.043(3) 0.075(4) 0.077(4) -0.024(3) 0.019(3) 0.010(3)
C11 0.046(3) 0.035(2) 0.046(2) 0.0161(19) -0.0041(19) -0.0016(19)
C12 0.044(3) 0.026(2) 0.047(2) 0.0079(17) -0.0058(19) 0.0002(17)
C13 0.062(3) 0.054(3) 0.050(3) 0.023(2) 0.001(2) -0.002(3)
C14 0.148(9) 0.127(8) 0.060(4) 0.019(5) 0.049(5) -0.022(6)
C15 0.056(3) 0.034(2) 0.056(3) 0.016(2) -0.016(2) -0.001(2)
C16 0.093(5) 0.033(3) 0.086(4) 0.008(3) -0.029(4) 0.018(3)
C18 0.041(3) 0.042(3) 0.069(3) 0.028(2) 0.004(2) 0.003(2)
C19 0.046(3) 0.058(3) 0.052(3) 0.025(2) 0.009(2) 0.005(2)
C20 0.028(2) 0.048(3) 0.065(3) -0.009(2) 0.006(2) -0.0038(19)
C21 0.039(3) 0.048(3) 0.050(3) -0.007(2) 0.002(2) 0.005(2)

loop_
_atom_type_symbol
_atom_type_description
_atom_type_scat_dispersion_real
_atom_type_scat_dispersion_imag
_atom_type_scat_source
C C 0.0033 0.0016 'International Tables Vol C Tables 4.2.6.8 and 6.1.1.4'
H H 0.0000 0.0000 'International Tables Vol C Tables 4.2.6.8 and 6.1.1.4'
O O 0.0106 0.0060 'International Tables Vol C Tables 4.2.6.8 and 6.1.1.4'
S S 0.1246 0.1234 'International Tables Vol C Tables 4.2.6.8 and 6.1.1.4'
Mo Mo -1.6832 0.6857 'International Tables Vol C Tables 4.2.6.8 and 6.1.1.4'

loop_
_geom_angle_atom_site_label_1
_geom_angle_atom_site_label_2
_geom_angle_atom_site_label_3
_geom_angle
_geom_angle_site_symmetry_1
_geom_angle_site_symmetry_3
_geom_angle_publ_flag
C5 Mo1 C4 36.35(18) . . ?
C5 Mo1 C1 36.22(19) . . ?
C4 Mo1 C1 59.28(19) . . ?
C5 Mo1 C3 59.1(2) . . ?
C4 Mo1 C3 35.2(2) . . ?
C1 Mo1 C3 57.4(2) . . ?
C5 Mo1 C2 59.2(2) . . ?
C4 Mo1 C2 58.2(2) . . ?
C1 Mo1 C2 34.8(2) . . ?
C3 Mo1 C2 33.6(2) . . ?
C5 Mo1 S4 133.01(14) . . ?
C4 Mo1 S4 138.71(15) . . ?
C1 Mo1 S4 96.86(14) . . ?
C3 Mo1 S4 104.11(18) . . ?
C2 Mo1 S4 82.76(15) . . ?
C5 Mo1 S1 129.07(14) . . ?
C4 Mo1 S1 92.91(14) . . ?
C1 Mo1 S1 137.71(15) . . ?
C3 Mo1 S1 81.25(15) . . ?
C2 Mo1 S1 104.52(17) . . ?
S4 Mo1 S1 83.86(4) . . ?
C5 Mo1 S2 88.06(14) . . ?
C4 Mo1 S2 85.75(15) . . ?
C1 Mo1 S2 122.11(15) . . ?
C3 Mo1 S2 116.74(18) . . ?
C2 Mo1 S2 143.23(15) . . ?
S4 Mo1 S2 133.99(4) . . ?
S1 Mo1 S2 82.40(4) . . ?
C5 Mo1 S3 88.38(14) . . ?
C4 Mo1 S3 123.24(14) . . ?
C1 Mo1 S3 84.02(15) . . ?
C3 Mo1 S3 141.30(15) . . ?
C2 Mo1 S3 113.32(17) . . ?
S4 Mo1 S3 82.16(4) . . ?
S1 Mo1 S3 137.35(4) . . ?
S2 Mo1 S3 79.01(4) . . ?
C10 Mo2 C9 35.8(2) . . ?
C10 Mo2 C6 35.5(3) . . ?
C9 Mo2 C6 58.7(2) . . ?
C10 Mo2 S5 95.91(19) . . ?
C9 Mo2 S5 131.29(19) . . ?
C6 Mo2 S5 85.5(2) . . ?
C10 Mo2 S6 88.01(18) . . ?
C9 Mo2 S6 88.63(18) . . ?
C6 Mo2 S6 119.9(3) . . ?
S5 Mo2 S6 81.62(4) . . ?
C10 Mo2 C8 58.1(2) . . ?
C9 Mo2 C8 34.3(3) . . ?
C6 Mo2 C8 57.7(3) . . ?
S5 Mo2 C8 142.8(2) . . ?
S6 Mo2 C8 119.6(2) . . ?
C10 Mo2 C7 57.8(3) . . ?
C9 Mo2 C7 57.3(3) . . ?
C6 Mo2 C7 34.3(3) . . ?
S5 Mo2 C7 110.8(3) . . ?
S6 Mo2 C7 143.88(18) . . ?
C8 Mo2 C7 34.2(3) . . ?
C10 Mo2 S2 136.89(19) . . ?
C9 Mo2 S2 131.85(18) . . ?
C6 Mo2 S2 102.0(2) . . ?
S5 Mo2 S2 83.88(4) . . ?
S6 Mo2 S2 134.04(4) . . ?
C8 Mo2 S2 97.6(2) . . ?
C7 Mo2 S2 81.89(18) . . ?
C10 Mo2 S3 127.16(19) . . ?
C9 Mo2 S3 91.65(18) . . ?
C6 Mo2 S3 138.4(2) . . ?
S5 Mo2 S3 134.01(4) . . ?
S6 Mo2 S3 84.35(4) . . ?
C8 Mo2 S3 81.2(2) . . ?
C7 Mo2 S3 106.2(3) . . ?
S2 Mo2 S3 75.20(4) . . ?
C12 S1 Mo1 105.59(16) . . ?
C11 S2 Mo1 107.16(18) . . ?
C11 S2 Mo2 117.37(16) . . ?
Mo1 S2 Mo2 93.33(4) . . ?
C18 S3 Mo1 106.74(19) . . ?
C18 S3 Mo2 114.19(18) . . ?
Mo1 S3 Mo2 93.24(4) . . ?
C19 S4 Mo1 105.9(2) . . ?
C20 S5 Mo2 107.59(19) . . ?
C21 S6 Mo2 107.42(18) . . ?
C13 O1 C14 115.3(6) . . ?
C15 O4 C16 115.0(4) . . ?
C2 C1 C5 109.1(5) . . ?
C2 C1 Mo1 75.6(3) . . ?
C5 C1 Mo1 70.9(3) . . ?
C3 C2 C1 108.1(5) . . ?
C3 C2 Mo1 73.0(3) . . ?
C1 C2 Mo1 69.6(3) . . ?
C2 C3 C4 109.2(5) . . ?
C2 C3 Mo1 73.3(3) . . ?
C4 C3 Mo1 69.5(3) . . ?
C3 C4 C5 107.6(5) . . ?
C3 C4 Mo1 75.3(3) . . ?
C5 C4 Mo1 70.8(3) . . ?
C1 C5 C4 106.0(5) . . ?
C1 C5 Mo1 72.9(3) . . ?
C4 C5 Mo1 72.8(3) . . ?
C7 C6 C10 107.5(7) . . ?
C7 C6 Mo2 75.8(4) . . ?
C10 C6 Mo2 69.7(3) . . ?
C8 C7 C6 107.7(7) . . ?
C8 C7 Mo2 71.2(4) . . ?
C6 C7 Mo2 69.9(4) . . ?
C9 C8 C7 108.8(7) . . ?
C9 C8 Mo2 70.7(3) . . ?
C7 C8 Mo2 74.6(4) . . ?
C8 C9 C10 107.8(7) . . ?
C8 C9 Mo2 75.0(4) . . ?
C10 C9 Mo2 70.5(3) . . ?
C6 C10 C9 108.1(7) . . ?
C6 C10 Mo2 74.8(4) . . ?
C9 C10 Mo2 73.7(3) . . ?
C12 C11 C13 122.2(4) . . ?
C12 C11 S2 118.1(4) . . ?
C13 C11 S2 119.7(4) . . ?
C11 C12 C15 123.8(5) . . ?
C11 C12 S1 124.0(3) . . ?
C15 C12 S1 112.1(4) . . ?
O2 C13 O1 124.6(6) . . ?
O2 C13 C11 123.6(6) . . ?
O1 C13 C11 111.7(4) . . ?
O3 C15 O4 125.0(5) . . ?
O3 C15 C12 124.4(4) . . ?
O4 C15 C12 110.5(4) . . ?
C19 C18 S3 119.6(4) . . ?
C18 C19 S4 123.4(4) . . ?
C21 C20 S5 119.5(4) . . ?
C20 C21 S6 120.4(4) . . ?

loop_
_geom_bond_atom_site_label_1
_geom_bond_atom_site_label_2
_geom_bond_distance
_geom_bond_site_symmetry_2
_geom_bond_publ_flag
Mo1 C5 2.271(5) . ?
Mo1 C4 2.297(5) . ?
Mo1 C1 2.298(5) . ?
Mo1 C3 2.371(5) . ?
Mo1 C2 2.375(5) . ?
Mo1 S4 2.3850(13) . ?
Mo1 S1 2.3896(11) . ?
Mo1 S2 2.3970(11) . ?
Mo1 S3 2.3990(11) . ?
Mo2 C10 2.251(5) . ?
Mo2 C9 2.292(5) . ?
Mo2 C6 2.315(6) . ?
Mo2 S5 2.3408(12) . ?
Mo2 S6 2.3429(12) . ?
Mo2 C8 2.347(6) . ?
Mo2 C7 2.390(6) . ?
Mo2 S2 2.4993(11) . ?
Mo2 S3 2.5012(12) . ?
S1 C12 1.728(5) . ?
S2 C11 1.769(5) . ?
S3 C18 1.758(5) . ?
S4 C19 1.738(5) . ?
S5 C20 1.720(5) . ?
S6 C21 1.713(5) . ?
O1 C13 1.336(7) . ?
O1 C14 1.457(7) . ?
O2 C13 1.208(7) . ?
O3 C15 1.194(6) . ?
O4 C15 1.327(6) . ?
O4 C16 1.440(6) . ?
C1 C2 1.399(8) . ?
C1 C5 1.420(7) . ?
C2 C3 1.373(9) . ?
C3 C4 1.415(9) . ?
C4 C5 1.425(7) . ?
C6 C7 1.391(13) . ?
C6 C10 1.394(10) . ?
C7 C8 1.393(13) . ?
C8 C9 1.368(10) . ?
C9 C10 1.398(10) . ?
C11 C12 1.346(7) . ?
C11 C13 1.489(7) . ?
C12 C15 1.513(6) . ?
C18 C19 1.317(8) . ?
C20 C21 1.347(7) . ?

loop_
_geom_torsion_atom_site_label_1
_geom_torsion_atom_site_label_2
_geom_torsion_atom_site_label_3
_geom_torsion_atom_site_label_4
_geom_torsion
_geom_torsion_site_symmetry_1
_geom_torsion_site_symmetry_2
_geom_torsion_site_symmetry_3
_geom_torsion_site_symmetry_4
_geom_torsion_publ_flag
C5 Mo1 S1 C12 -67.2(3) . . . . ?
C4 Mo1 S1 C12 -71.3(2) . . . . ?
C1 Mo1 S1 C12 -116.5(3) . . . . ?
C3 Mo1 S1 C12 -104.6(3) . . . . ?
C2 Mo1 S1 C12 -129.1(2) . . . . ?
S4 Mo1 S1 C12 150.04(18) . . . . ?
S2 Mo1 S1 C12 14.06(17) . . . . ?
S3 Mo1 S1 C12 78.67(18) . . . . ?
C5 Mo1 S2 C11 118.3(2) . . . . ?
C4 Mo1 S2 C11 82.0(2) . . . . ?
C1 Mo1 S2 C11 131.4(2) . . . . ?
C3 Mo1 S2 C11 64.7(2) . . . . ?
C2 Mo1 S2 C11 92.6(3) . . . . ?
S4 Mo1 S2 C11 -85.31(17) . . . . ?
S1 Mo1 S2 C11 -11.50(17) . . . . ?
S3 Mo1 S2 C11 -152.94(17) . . . . ?
C5 Mo1 S2 Mo2 -121.66(14) . . . . ?
C4 Mo1 S2 Mo2 -157.99(14) . . . . ?
C1 Mo1 S2 Mo2 -108.63(17) . . . . ?
C3 Mo1 S2 Mo2 -175.34(17) . . . . ?
C2 Mo1 S2 Mo2 -147.4(3) . . . . ?
S4 Mo1 S2 Mo2 34.68(7) . . . . ?
S1 Mo1 S2 Mo2 108.49(4) . . . . ?
S3 Mo1 S2 Mo2 -32.94(4) . . . . ?
C10 Mo2 S2 C11 -87.5(3) . . . . ?
C9 Mo2 S2 C11 -138.1(3) . . . . ?
C6 Mo2 S2 C11 -79.5(3) . . . . ?
S5 Mo2 S2 C11 4.6(2) . . . . ?
S6 Mo2 S2 C11 76.7(2) . . . . ?
C8 Mo2 S2 C11 -138.0(3) . . . . ?
C7 Mo2 S2 C11 -107.5(4) . . . . ?
S3 Mo2 S2 C11 143.3(2) . . . . ?
C10 Mo2 S2 Mo1 161.2(3) . . . . ?
C9 Mo2 S2 Mo1 110.6(2) . . . . ?
C6 Mo2 S2 Mo1 169.2(2) . . . . ?
S5 Mo2 S2 Mo1 -106.70(4) . . . . ?
S6 Mo2 S2 Mo1 -34.61(7) . . . . ?
C8 Mo2 S2 Mo1 110.8(2) . . . . ?
C7 Mo2 S2 Mo1 141.2(3) . . . . ?
S3 Mo2 S2 Mo1 31.98(4) . . . . ?
C5 Mo1 S3 C18 -122.3(2) . . . . ?
C4 Mo1 S3 C18 -133.2(2) . . . . ?
C1 Mo1 S3 C18 -86.2(2) . . . . ?
C3 Mo1 S3 C18 -91.3(3) . . . . ?
C2 Mo1 S3 C18 -67.0(2) . . . . ?
S4 Mo1 S3 C18 11.56(18) . . . . ?
S1 Mo1 S3 C18 83.56(19) . . . . ?
S2 Mo1 S3 C18 149.37(18) . . . . ?
C5 Mo1 S3 Mo2 121.25(14) . . . . ?
C4 Mo1 S3 Mo2 110.35(17) . . . . ?
C1 Mo1 S3 Mo2 157.30(15) . . . . ?
C3 Mo1 S3 Mo2 152.3(3) . . . . ?
C2 Mo1 S3 Mo2 176.51(16) . . . . ?
S4 Mo1 S3 Mo2 -104.90(5) . . . . ?
S1 Mo1 S3 Mo2 -32.90(8) . . . . ?
S2 Mo1 S3 Mo2 32.91(4) . . . . ?
C10 Mo2 S3 C18 79.7(3) . . . . ?
C9 Mo2 S3 C18 85.0(3) . . . . ?
C6 Mo2 S3 C18 126.5(4) . . . . ?
S5 Mo2 S3 C18 -76.0(2) . . . . ?
S6 Mo2 S3 C18 -3.4(2) . . . . ?
C8 Mo2 S3 C18 117.8(3) . . . . ?
C7 Mo2 S3 C18 141.3(3) . . . . ?
S2 Mo2 S3 C18 -141.9(2) . . . . ?
C10 Mo2 S3 Mo1 -170.3(2) . . . . ?
C9 Mo2 S3 Mo1 -165.01(18) . . . . ?
C6 Mo2 S3 Mo1 -123.5(4) . . . . ?
S5 Mo2 S3 Mo1 33.95(7) . . . . ?
S6 Mo2 S3 Mo1 106.54(5) . . . . ?
C8 Mo2 S3 Mo1 -132.2(2) . . . . ?
C7 Mo2 S3 Mo1 -108.7(2) . . . . ?
S2 Mo2 S3 Mo1 -31.94(4) . . . . ?
C5 Mo1 S4 C19 67.9(3) . . . . ?
C4 Mo1 S4 C19 120.5(3) . . . . ?
C1 Mo1 S4 C19 70.5(2) . . . . ?
C3 Mo1 S4 C19 128.6(2) . . . . ?
C2 Mo1 S4 C19 102.4(3) . . . . ?
S1 Mo1 S4 C19 -152.05(19) . . . . ?
S2 Mo1 S4 C19 -78.83(19) . . . . ?
S3 Mo1 S4 C19 -12.44(19) . . . . ?
C10 Mo2 S5 C20 -71.6(3) . . . . ?
C9 Mo2 S5 C20 -65.2(3) . . . . ?
C6 Mo2 S5 C20 -105.6(3) . . . . ?
S6 Mo2 S5 C20 15.48(18) . . . . ?
C8 Mo2 S5 C20 -113.8(4) . . . . ?
C7 Mo2 S5 C20 -129.3(3) . . . . ?
S2 Mo2 S5 C20 151.75(18) . . . . ?
S3 Mo2 S5 C20 89.18(19) . . . . ?
C10 Mo2 S6 C21 80.9(3) . . . . ?
C9 Mo2 S6 C21 116.8(3) . . . . ?
C6 Mo2 S6 C21 64.5(3) . . . . ?
S5 Mo2 S6 C21 -15.36(19) . . . . ?
C8 Mo2 S6 C21 132.0(3) . . . . ?
C7 Mo2 S6 C21 98.6(6) . . . . ?
S2 Mo2 S6 C21 -88.37(19) . . . . ?
S3 Mo2 S6 C21 -151.44(19) . . . . ?
C5 Mo1 C1 C2 -116.5(5) . . . . ?
C4 Mo1 C1 C2 -77.3(4) . . . . ?
C3 Mo1 C1 C2 -35.7(4) . . . . ?
S4 Mo1 C1 C2 66.7(3) . . . . ?
S1 Mo1 C1 C2 -21.7(4) . . . . ?
S2 Mo1 C1 C2 -139.0(3) . . . . ?
S3 Mo1 C1 C2 148.0(4) . . . . ?
C4 Mo1 C1 C5 39.3(3) . . . . ?
C3 Mo1 C1 C5 80.8(4) . . . . ?
C2 Mo1 C1 C5 116.5(5) . . . . ?
S4 Mo1 C1 C5 -176.8(3) . . . . ?
S1 Mo1 C1 C5 94.8(3) . . . . ?
S2 Mo1 C1 C5 -22.4(4) . . . . ?
S3 Mo1 C1 C5 -95.4(3) . . . . ?
C5 C1 C2 C3 -0.2(6) . . . . ?
Mo1 C1 C2 C3 63.3(4) . . . . ?
C5 C1 C2 Mo1 -63.5(3) . . . . ?
C5 Mo1 C2 C3 -79.4(4) . . . . ?
C4 Mo1 C2 C3 -36.6(4) . . . . ?
C1 Mo1 C2 C3 -117.4(5) . . . . ?
S4 Mo1 C2 C3 129.4(4) . . . . ?
S1 Mo1 C2 C3 47.7(4) . . . . ?
S2 Mo1 C2 C3 -49.1(5) . . . . ?
S3 Mo1 C2 C3 -152.4(3) . . . . ?
C5 Mo1 C2 C1 38.0(3) . . . . ?
C4 Mo1 C2 C1 80.8(4) . . . . ?
C3 Mo1 C2 C1 117.4(5) . . . . ?
S4 Mo1 C2 C1 -113.2(3) . . . . ?
S1 Mo1 C2 C1 165.1(3) . . . . ?
S2 Mo1 C2 C1 68.3(5) . . . . ?
S3 Mo1 C2 C1 -35.0(4) . . . . ?
C1 C2 C3 C4 -0.5(6) . . . . ?
Mo1 C2 C3 C4 60.6(4) . . . . ?
C1 C2 C3 Mo1 -61.1(4) . . . . ?
C5 Mo1 C3 C2 79.8(4) . . . . ?
C4 Mo1 C3 C2 118.5(5) . . . . ?
C1 Mo1 C3 C2 36.9(4) . . . . ?
S4 Mo1 C3 C2 -52.2(4) . . . . ?
S1 Mo1 C3 C2 -133.6(4) . . . . ?
S2 Mo1 C3 C2 149.6(3) . . . . ?
S3 Mo1 C3 C2 42.9(5) . . . . ?
C5 Mo1 C3 C4 -38.8(3) . . . . ?
C1 Mo1 C3 C4 -81.6(4) . . . . ?
C2 Mo1 C3 C4 -118.5(5) . . . . ?
S4 Mo1 C3 C4 -170.8(3) . . . . ?
S1 Mo1 C3 C4 107.9(3) . . . . ?
S2 Mo1 C3 C4 31.0(4) . . . . ?
S3 Mo1 C3 C4 -75.7(4) . . . . ?
C2 C3 C4 C5 0.9(6) . . . . ?
Mo1 C3 C4 C5 63.9(3) . . . . ?
C2 C3 C4 Mo1 -63.0(4) . . . . ?
C5 Mo1 C4 C3 115.0(5) . . . . ?
C1 Mo1 C4 C3 75.9(4) . . . . ?
C2 Mo1 C4 C3 34.9(3) . . . . ?
S4 Mo1 C4 C3 13.7(4) . . . . ?
S1 Mo1 C4 C3 -70.4(3) . . . . ?
S2 Mo1 C4 C3 -152.5(3) . . . . ?
S3 Mo1 C4 C3 133.6(3) . . . . ?
C1 Mo1 C4 C5 -39.1(3) . . . . ?
C3 Mo1 C4 C5 -115.0(5) . . . . ?
C2 Mo1 C4 C5 -80.0(4) . . . . ?
S4 Mo1 C4 C5 -101.3(3) . . . . ?
S1 Mo1 C4 C5 174.7(3) . . . . ?
S2 Mo1 C4 C5 92.5(3) . . . . ?
S3 Mo1 C4 C5 18.6(4) . . . . ?
C2 C1 C5 C4 0.7(6) . . . . ?
Mo1 C1 C5 C4 -65.8(3) . . . . ?
C2 C1 C5 Mo1 66.5(4) . . . . ?
C3 C4 C5 C1 -1.0(5) . . . . ?
Mo1 C4 C5 C1 65.9(3) . . . . ?
C3 C4 C5 Mo1 -66.9(3) . . . . ?
C4 Mo1 C5 C1 -113.4(5) . . . . ?
C3 Mo1 C5 C1 -75.8(4) . . . . ?
C2 Mo1 C5 C1 -36.5(3) . . . . ?
S4 Mo1 C5 C1 4.4(4) . . . . ?
S1 Mo1 C5 C1 -120.3(3) . . . . ?
S2 Mo1 C5 C1 161.1(3) . . . . ?
S3 Mo1 C5 C1 82.1(3) . . . . ?
C1 Mo1 C5 C4 113.4(5) . . . . ?
C3 Mo1 C5 C4 37.5(3) . . . . ?
C2 Mo1 C5 C4 76.9(4) . . . . ?
S4 Mo1 C5 C4 117.8(3) . . . . ?
S1 Mo1 C5 C4 -6.9(4) . . . . ?
S2 Mo1 C5 C4 -85.5(3) . . . . ?
S3 Mo1 C5 C4 -164.5(3) . . . . ?
C10 Mo2 C6 C7 115.1(7) . . . . ?
C9 Mo2 C6 C7 76.5(5) . . . . ?
S5 Mo2 C6 C7 -138.2(5) . . . . ?
S6 Mo2 C6 C7 144.1(5) . . . . ?
C8 Mo2 C6 C7 36.0(5) . . . . ?
S2 Mo2 C6 C7 -55.4(5) . . . . ?
S3 Mo2 C6 C7 25.8(7) . . . . ?
C9 Mo2 C6 C10 -38.6(4) . . . . ?
S5 Mo2 C6 C10 106.7(5) . . . . ?
S6 Mo2 C6 C10 29.0(5) . . . . ?
C8 Mo2 C6 C10 -79.1(5) . . . . ?
C7 Mo2 C6 C10 -115.1(7) . . . . ?
S2 Mo2 C6 C10 -170.5(4) . . . . ?
S3 Mo2 C6 C10 -89.3(6) . . . . ?
C10 C6 C7 C8 1.5(7) . . . . ?
Mo2 C6 C7 C8 -61.5(4) . . . . ?
C10 C6 C7 Mo2 63.0(4) . . . . ?
C10 Mo2 C7 C8 79.5(5) . . . . ?
C9 Mo2 C7 C8 36.7(4) . . . . ?
C6 Mo2 C7 C8 117.9(7) . . . . ?
S5 Mo2 C7 C8 163.2(4) . . . . ?
S6 Mo2 C7 C8 58.4(8) . . . . ?
S2 Mo2 C7 C8 -116.5(5) . . . . ?
S3 Mo2 C7 C8 -44.6(5) . . . . ?
C10 Mo2 C7 C6 -38.4(4) . . . . ?
C9 Mo2 C7 C6 -81.2(5) . . . . ?
S5 Mo2 C7 C6 45.3(5) . . . . ?
S6 Mo2 C7 C6 -59.5(9) . . . . ?
C8 Mo2 C7 C6 -117.9(7) . . . . ?
S2 Mo2 C7 C6 125.6(5) . . . . ?
S3 Mo2 C7 C6 -162.5(5) . . . . ?
C6 C7 C8 C9 -2.2(7) . . . . ?
Mo2 C7 C8 C9 -62.8(4) . . . . ?
C6 C7 C8 Mo2 60.6(4) . . . . ?
C10 Mo2 C8 C9 38.5(4) . . . . ?
C6 Mo2 C8 C9 80.7(5) . . . . ?
S5 Mo2 C8 C9 90.3(6) . . . . ?
S6 Mo2 C8 C9 -27.9(5) . . . . ?
C7 Mo2 C8 C9 116.8(7) . . . . ?
S2 Mo2 C8 C9 -179.8(4) . . . . ?
S3 Mo2 C8 C9 -106.2(5) . . . . ?
C10 Mo2 C8 C7 -78.4(5) . . . . ?
C9 Mo2 C8 C7 -116.8(7) . . . . ?
C6 Mo2 C8 C7 -36.2(5) . . . . ?
S5 Mo2 C8 C7 -26.5(7) . . . . ?
S6 Mo2 C8 C7 -144.7(5) . . . . ?
S2 Mo2 C8 C7 63.3(5) . . . . ?
S3 Mo2 C8 C7 137.0(5) . . . . ?
C7 C8 C9 C10 2.1(7) . . . . ?
Mo2 C8 C9 C10 -63.3(4) . . . . ?
C7 C8 C9 Mo2 65.4(5) . . . . ?
C10 Mo2 C9 C8 -115.5(6) . . . . ?
C6 Mo2 C9 C8 -77.3(5) . . . . ?
S5 Mo2 C9 C8 -126.4(5) . . . . ?
S6 Mo2 C9 C8 156.0(5) . . . . ?
C7 Mo2 C9 C8 -36.6(5) . . . . ?
S2 Mo2 C9 C8 0.2(6) . . . . ?
S3 Mo2 C9 C8 71.7(5) . . . . ?
C6 Mo2 C9 C10 38.2(4) . . . . ?
S5 Mo2 C9 C10 -10.9(5) . . . . ?
S6 Mo2 C9 C10 -88.5(4) . . . . ?
C8 Mo2 C9 C10 115.5(6) . . . . ?
C7 Mo2 C9 C10 78.9(5) . . . . ?
S2 Mo2 C9 C10 115.7(4) . . . . ?
S3 Mo2 C9 C10 -172.8(4) . . . . ?
C7 C6 C10 C9 -0.2(6) . . . . ?
Mo2 C6 C10 C9 66.7(4) . . . . ?
C7 C6 C10 Mo2 -67.0(4) . . . . ?
C8 C9 C10 C6 -1.1(6) . . . . ?
Mo2 C9 C10 C6 -67.5(4) . . . . ?
C8 C9 C10 Mo2 66.3(4) . . . . ?
C9 Mo2 C10 C6 114.5(6) . . . . ?
S5 Mo2 C10 C6 -73.7(5) . . . . ?
S6 Mo2 C10 C6 -155.1(5) . . . . ?
C8 Mo2 C10 C6 77.7(5) . . . . ?
C7 Mo2 C10 C6 37.1(5) . . . . ?
S2 Mo2 C10 C6 13.6(6) . . . . ?
S3 Mo2 C10 C6 123.5(5) . . . . ?
C6 Mo2 C10 C9 -114.5(6) . . . . ?
S5 Mo2 C10 C9 171.8(4) . . . . ?
S6 Mo2 C10 C9 90.4(4) . . . . ?
C8 Mo2 C10 C9 -36.8(4) . . . . ?
C7 Mo2 C10 C9 -77.3(5) . . . . ?
S2 Mo2 C10 C9 -100.9(4) . . . . ?
S3 Mo2 C10 C9 9.0(5) . . . . ?
Mo1 S2 C11 C12 6.1(4) . . . . ?
Mo2 S2 C11 C12 -97.1(4) . . . . ?
Mo1 S2 C11 C13 -175.1(4) . . . . ?
Mo2 S2 C11 C13 81.7(4) . . . . ?
C13 C11 C12 C15 5.2(7) . . . . ?
S2 C11 C12 C15 -176.0(4) . . . . ?
C13 C11 C12 S1 -171.3(4) . . . . ?
S2 C11 C12 S1 7.5(6) . . . . ?
Mo1 S1 C12 C11 -16.8(5) . . . . ?
Mo1 S1 C12 C15 166.3(3) . . . . ?
C14 O1 C13 O2 1.4(10) . . . . ?
C14 O1 C13 C11 -176.3(6) . . . . ?
C12 C11 C13 O2 -3.0(9) . . . . ?
S2 C11 C13 O2 178.2(5) . . . . ?
C12 C11 C13 O1 174.7(5) . . . . ?
S2 C11 C13 O1 -4.1(6) . . . . ?
C16 O4 C15 O3 -1.1(10) . . . . ?
C16 O4 C15 C12 174.5(5) . . . . ?
C11 C12 C15 O3 -102.1(8) . . . . ?
S1 C12 C15 O3 74.8(8) . . . . ?
C11 C12 C15 O4 82.2(7) . . . . ?
S1 C12 C15 O4 -100.9(5) . . . . ?
Mo1 S3 C18 C19 -8.6(5) . . . . ?
Mo2 S3 C18 C19 93.0(4) . . . . ?
S3 C18 C19 S4 -2.9(7) . . . . ?
Mo1 S4 C19 C18 12.7(5) . . . . ?
Mo2 S5 C20 C21 -13.6(5) . . . . ?
S5 C20 C21 S6 0.2(6) . . . . ?
Mo2 S6 C21 C20 13.3(5) . . . . ?
